data_1536756
loop_
_publ_author_name
'Klevtsova, R.F.'
'Vasil'ev, A.D.'
'Kozhevnikova, N.M.'
'Glinskaya, L.A.'
'Kruglik, A.I.'
'Kotova, I.Yu.'

_publ_section_title
;
 Synthesis and crystal structure study of a triple molybdate
 NaMg3In(MoO4)5
;
_journal_name_full 'Zhurnal Strukturnoi Khimii (Issue-No. from 1981)'
_journal_page_first 147
_journal_page_last 151
_journal_volume 34
_journal_year 1993
_chemical_formula_sum 'In Mg3 Mo5 Na O20'
_chemical_name_systematic 'Na Mg3 In (Mo O4)5'
_space_group_IT_number 2
_symmetry_space_group_name_Hall '-P 1'
_symmetry_space_group_name_H-M 'P -1'
_cell_angle_alpha 87.65
_cell_angle_beta 100.98
_cell_angle_gamma 92.51
_cell_formula_units_Z 2
_cell_length_a 7.0476
_cell_length_b 17.935
_cell_length_c 6.9849
_cell_volume 865.408
_citation_journal_id_ASTM ZSTKAI
_cod_data_source_file Klevtsova_ZSTKAI_1993_1381.cif
_cod_data_source_block In1Mg3Mo5Na1O20
_cod_original_cell_volume 865.4081
_cod_original_formula_sum 'In1 Mg3 Mo5 Na1 O20'
_cod_database_code 1536756

loop_
_symmetry_equiv_pos_as_xyz
x,y,z
-x,-y,-z

loop_
_atom_site_label
_atom_site_type_symbol
_atom_site_fract_x
_atom_site_fract_y
_atom_site_fract_z
_atom_site_occupancy
_atom_site_U_iso_or_equiv
Mg1 Mg+2 0.1962 0.2342 0.7474 0.75 0.0
Na1 Na+1 0.8383 0.2172 0.3671 0.5 0.0
O7 O-2 0.214 0.2363 0.0451 1 0.0
O9 O-2 0.363 0.0033 0.6202 1 0.0
O18 O-2 -0.1137 0.3753 0.4084 1 0.0
O10 O-2 0.2863 0.0039 0.0116 1 0.0
O16 O-2 0.4954 0.2326 0.7885 1 0.0
O5 O-2 0.1643 0.2305 0.4445 1 0.0
O17 O-2 -0.0405 0.3791 0.0225 1 0.0
Mo4 Mo+6 0.7219 0.1912 0.8199 1 0.0
Mo1 Mo+6 0.4393 0.4066 0.7725 1 0.0
Na2 Na+1 0.8278 0.1838 0.3896 0.5 0.0
Mg3 Mg+2 0.9219 0.3738 0.7207 0.75 0.0
O1 O-2 0.6205 0.3826 0.6422 1 0.0
O14 O-2 0.7978 0.1697 0.0613 1 0.0
Mo3 Mo+6 0.1899 0.0254 0.7697 1 0.0
O19 O-2 0.286 0.3908 0.3316 1 0.0
Mg2 Mg+2 0.3292 0.0072 0.3136 0.75 0.0
O20 O-2 0.034 0.5104 0.2501 1 0.0
In1 In+3 0.1962 0.2342 0.7474 0.25 0.0
Mo5 Mo+6 0.0448 0.414 0.2519 1 0.0
O3 O-2 0.5352 0.3973 0.0189 1 0.0
In4 In+3 0.5811 0.3836 0.3274 0.25 0.0
In2 In+3 0.3292 0.0072 0.3136 0.25 0.0
O11 O-2 -0.0323 -0.0237 0.7007 1 0.0
Mo2 Mo+6 0.3259 0.2144 0.2826 1 0.0
O15 O-2 0.7022 0.1108 0.6845 1 0.0
O4 O-2 0.3873 0.4984 0.7078 1 0.0
O8 O-2 0.386 0.121 0.2987 1 0.0
O13 O-2 0.8938 0.2559 0.7241 1 0.0
O12 O-2 0.1454 0.1204 0.7438 1 0.0
O6 O-2 0.5438 0.2679 0.3373 1 0.0
In3 In+3 0.9219 0.3738 0.7207 0.25 0.0
O2 O-2 0.2149 0.3516 0.7284 1 0.0
Mg4 Mg+2 0.5811 0.3836 0.3274 0.75 0.0
